data_7153174
loop_
_publ_author_name
'Fenlon, Thomas W.'
'Jones, Michael W.'
'Adlington, Robert M.'
'Lee, Victor'

_publ_section_title
;
 Synthesis of rac-Lindenene via a thermally induced cyclopropanation
 reaction.
;
_journal_issue 46
_journal_name_full 'Organic &amp; biomolecular chemistry'
_journal_page_first 8026
_journal_page_last 8029
_journal_paper_doi 10.1039/c3ob41716f
_journal_volume 11
_journal_year 2013
_chemical_formula_moiety 'C13 H18 O3'
_chemical_formula_sum 'C13 H18 O3'
_chemical_formula_weight 222.28
_chemical_melting_point ?
_space_group_IT_number 14
_symmetry_cell_setting monoclinic
_symmetry_space_group_name_Hall '-P 2ybc'
_symmetry_space_group_name_H-M 'P 1 21/c 1'
_atom_sites_solution_hydrogens geom
_atom_sites_solution_primary direct
_audit_creation_date 09-08-24
_audit_creation_method CRYSTALS_ver_12.86
_cell_angle_alpha 90
_cell_angle_beta 113.2854(8)
_cell_angle_gamma 90
_cell_formula_units_Z 4
_cell_length_a 11.5140(2)
_cell_length_b 7.34560(10)
_cell_length_c 14.5121(3)
_cell_measurement_reflns_used 2691
_cell_measurement_temperature 150
_cell_measurement_theta_max 27
_cell_measurement_theta_min 5
_cell_volume 1127.42(3)
_computing_cell_refinement 'DENZO/SCALEPACK (Otwinowski & Minor, 1997)'
_computing_data_collection 'COLLECT (Nonius, 1997-2001).'
_computing_data_reduction 'DENZO/SCALEPACK (Otwinowski & Minor, 1997)'
_computing_molecular_graphics 'CAMERON (Watkin et al., 1996)'
_computing_publication_material 'CRYSTALS (Betteridge et al., 2003)'
_computing_structure_refinement 'CRYSTALS (Betteridge et al., 2003)'
_computing_structure_solution 'SIR92 (Altomare et al., 1994)'
_diffrn_ambient_temperature 150
_diffrn_measured_fraction_theta_full 0.993
_diffrn_measured_fraction_theta_max 0.991
_diffrn_measurement_device 'Nonius KappaCCD'
_diffrn_measurement_device_type Area
_diffrn_measurement_method \w
_diffrn_radiation_monochromator graphite
_diffrn_radiation_type 'Mo K\a'
_diffrn_radiation_wavelength 0.71073
_diffrn_reflns_av_R_equivalents 0.016
_diffrn_reflns_limit_h_max 14
_diffrn_reflns_limit_h_min -14
_diffrn_reflns_limit_k_max 9
_diffrn_reflns_limit_k_min -9
_diffrn_reflns_limit_l_max 18
_diffrn_reflns_limit_l_min -18
_diffrn_reflns_number 16706
_diffrn_reflns_theta_full 26.654
_diffrn_reflns_theta_max 27.479
_diffrn_reflns_theta_min 5.363
_diffrn_standards_number 0
_exptl_absorpt_coefficient_mu 0.092
_exptl_absorpt_correction_T_max 0.98
_exptl_absorpt_correction_T_min 0.68
_exptl_absorpt_correction_type multi-scan
_exptl_absorpt_process_details 'DENZO/SCALEPACK (Otwinowski & Minor, 1997)'
_exptl_crystal_colour colourless
_exptl_crystal_density_diffrn 1.310
_exptl_crystal_density_method 'not measured'
_exptl_crystal_description block
_exptl_crystal_F_000 480
_exptl_crystal_size_max 0.50
_exptl_crystal_size_mid 0.20
_exptl_crystal_size_min 0.20
_refine_diff_density_max 0.27
_refine_diff_density_min -0.19
_refine_ls_extinction_method None
_refine_ls_goodness_of_fit_ref 0.9880
_refine_ls_hydrogen_treatment constr
_refine_ls_matrix_type full
_refine_ls_number_parameters 145
_refine_ls_number_reflns 1963
_refine_ls_number_restraints 0
_refine_ls_R_factor_all 0.0479
_refine_ls_R_factor_gt 0.0375
_refine_ls_shift/su_max 0.000226
_refine_ls_structure_factor_coef Fsqd
_refine_ls_weighting_details
;
 Method= Modified Sheldrick 
 w=1/[\s^2^(F^2^) + ( 0.04P)^2^ + 0.52P] 
 ,where P=(max(Fo^2^,0) + 2Fc^2^)/3 
;
_refine_ls_weighting_scheme calc
_refine_ls_wR_factor_all 0.0924
_refine_ls_wR_factor_gt 0.0892
_refine_ls_wR_factor_ref 0.0872
_reflns_limit_h_max 13
_reflns_limit_h_min -14
_reflns_limit_k_max 9
_reflns_limit_k_min 0
_reflns_limit_l_max 18
_reflns_limit_l_min 0
_reflns_number_gt 2085
_reflns_number_total 2561
_reflns_threshold_expression I>2.0\s(I)
_oxford_diffrn_Wilson_B_factor 2.24
_oxford_diffrn_Wilson_scale 0.80
_oxford_refine_ls_r_factor_ref 0.0358
_oxford_refine_ls_scale 1.129(5)
_oxford_reflns_number_all 2561
_oxford_reflns_threshold_expression_ref I>3.0\s(I)
_oxford_structure_analysis_title EPIMER
_cod_data_source_file c3ob41716f.txt
_cod_data_source_block 15
_cod_depositor_comments
;
The following automatic conversions were performed:

'_chemical_melting_point' value 'not measured' was changed to '?' -
the value is undefined or not given.

'_symmetry_cell_setting' value
'Monoclinic' changed to 'monoclinic' according to
/home/saulius/struct/CIF-dictionaries/cif_core.dic dictionary named
'cif_core.dic' version 2.4.2 from 2011-04-26.

Automatic conversion script
Id: cif_fix_values 1891 2012-01-12 08:04:46Z andrius 
;
_cod_original_sg_symbol_Hall '-P 2ybc '
_cod_original_sg_symbol_H-M 'P 1 21/c 1 '
_cod_database_code 7153174

loop_
_symmetry_equiv_pos_as_xyz
x,y,z
-x,-y,-z
-x,y+1/2,-z+1/2
x,-y+1/2,z+1/2

loop_
_atom_site_label
_atom_site_type_symbol
_atom_site_fract_x
_atom_site_fract_y
_atom_site_fract_z
_atom_site_U_iso_or_equiv
_atom_site_occupancy
_atom_site_adp_type
_atom_site_refinement_flags_posn
C1 C 0.80158(11) 0.36271(17) 0.32650(9) 0.0205 1.0000 Uani .
C2 C 0.93852(12) 0.34363(18) 0.33566(10) 0.0240 1.0000 Uani .
C3 C 0.97750(13) 0.14445(19) 0.35625(10) 0.0282 1.0000 Uani .
C4 C 0.96326(13) 0.23796(19) 0.25816(11) 0.0292 1.0000 Uani .
C5 C 0.86394(13) 0.04620(18) 0.35327(10) 0.0266 1.0000 Uani .
C6 C 0.74853(12) 0.16723(18) 0.30148(9) 0.0226 1.0000 Uani .
C7 C 0.63478(13) 0.12443(19) 0.32706(10) 0.0274 1.0000 Uani .
C8 C 0.65685(13) 0.17713(19) 0.43442(10) 0.0278 1.0000 Uani .
C9 C 0.69221(12) 0.37606(18) 0.45238(9) 0.0231 1.0000 Uani .
C10 C 0.80945(11) 0.41804(18) 0.43141(9) 0.0222 1.0000 Uani .
O11 O 0.58594(8) 0.48359(13) 0.39353(7) 0.0280 1.0000 Uani .
C12 C 0.60208(15) 0.6548(2) 0.44400(11) 0.0350 1.0000 Uani .
C13 C 0.67790(14) 0.6088(2) 0.55429(11) 0.0322 1.0000 Uani .
O14 O 0.71433(9) 0.42245(14) 0.55377(7) 0.0311 1.0000 Uani .
O15 O 0.86261(10) -0.10276(14) 0.38942(8) 0.0381 1.0000 Uani .
C16 C 0.72670(13) 0.49937(19) 0.24556(10) 0.0276 1.0000 Uani .
H21 H 0.9987 0.4397 0.3720 0.0295 1.0000 Uiso R
H31 H 1.0640 0.1092 0.4056 0.0349 1.0000 Uiso R
H41 H 1.0409 0.2646 0.2473 0.0361 1.0000 Uiso R
H42 H 0.8936 0.2027 0.1956 0.0364 1.0000 Uiso R
H61 H 0.7225 0.1475 0.2279 0.0253 1.0000 Uiso R
H71 H 0.6193 -0.0070 0.3181 0.0327 1.0000 Uiso R
H72 H 0.5618 0.1937 0.2807 0.0324 1.0000 Uiso R
H81 H 0.7297 0.1049 0.4819 0.0360 1.0000 Uiso R
H82 H 0.5796 0.1553 0.4476 0.0361 1.0000 Uiso R
H101 H 0.8788 0.3476 0.4814 0.0250 1.0000 Uiso R
H102 H 0.8260 0.5478 0.4401 0.0254 1.0000 Uiso R
H121 H 0.6505 0.7420 0.4178 0.0429 1.0000 Uiso R
H122 H 0.5164 0.7047 0.4344 0.0433 1.0000 Uiso R
H131 H 0.7572 0.6854 0.5844 0.0397 1.0000 Uiso R
H132 H 0.6238 0.6183 0.5946 0.0393 1.0000 Uiso R
H161 H 0.6384 0.5000 0.2369 0.0397 1.0000 Uiso R
H162 H 0.7585 0.6228 0.2654 0.0400 1.0000 Uiso R
H163 H 0.7307 0.4676 0.1819 0.0396 1.0000 Uiso R

loop_
_atom_site_aniso_label
_atom_site_aniso_U_11
_atom_site_aniso_U_22
_atom_site_aniso_U_33
_atom_site_aniso_U_23
_atom_site_aniso_U_13
_atom_site_aniso_U_12
C1 0.0213(6) 0.0213(6) 0.0192(6) -0.0003(5) 0.0083(5) -0.0025(5)
C2 0.0223(6) 0.0243(6) 0.0253(6) -0.0014(5) 0.0093(5) -0.0039(5)
C3 0.0255(7) 0.0286(7) 0.0303(7) 0.0006(6) 0.0107(6) 0.0027(6)
C4 0.0288(7) 0.0321(8) 0.0311(7) -0.0013(6) 0.0166(6) -0.0016(6)
C5 0.0343(7) 0.0226(7) 0.0249(7) -0.0041(5) 0.0138(6) -0.0018(6)
C6 0.0251(6) 0.0237(6) 0.0188(6) -0.0032(5) 0.0084(5) -0.0055(5)
C7 0.0283(7) 0.0262(7) 0.0290(7) -0.0039(6) 0.0126(6) -0.0082(5)
C8 0.0316(7) 0.0284(7) 0.0284(7) 0.0020(6) 0.0172(6) -0.0028(6)
C9 0.0262(6) 0.0267(7) 0.0159(6) 0.0014(5) 0.0078(5) 0.0027(5)
C10 0.0236(6) 0.0212(6) 0.0198(6) -0.0029(5) 0.0065(5) -0.0017(5)
O11 0.0260(5) 0.0317(5) 0.0252(5) 0.0021(4) 0.0088(4) 0.0050(4)
C12 0.0414(8) 0.0290(7) 0.0375(8) 0.0025(6) 0.0187(7) 0.0082(6)
C13 0.0349(7) 0.0300(7) 0.0337(8) -0.0060(6) 0.0158(6) 0.0001(6)
O14 0.0415(6) 0.0336(6) 0.0199(5) 0.0007(4) 0.0140(4) 0.0084(4)
O15 0.0505(6) 0.0224(5) 0.0463(6) 0.0038(5) 0.0242(5) 0.0013(5)
C16 0.0292(7) 0.0299(7) 0.0243(7) 0.0051(6) 0.0113(6) 0.0011(6)

loop_
_atom_type_symbol
_atom_type_scat_dispersion_real
_atom_type_scat_dispersion_imag
_atom_type_scat_Cromer_Mann_a1
_atom_type_scat_Cromer_Mann_b1
_atom_type_scat_Cromer_Mann_a2
_atom_type_scat_Cromer_Mann_b2
_atom_type_scat_Cromer_Mann_a3
_atom_type_scat_Cromer_Mann_b3
_atom_type_scat_Cromer_Mann_a4
_atom_type_scat_Cromer_Mann_b4
_atom_type_scat_Cromer_Mann_c
_atom_type_scat_source
C 0.0033 0.0016 2.3100 20.8439 1.0200 10.2075 1.5886 0.5687 0.8650 51.6512 0.2156 'International Tables Vol C 4.2.6.8 and 6.1.1.4'
H 0.0000 0.0000 0.4930 10.5109 0.3229 26.1257 0.1402 3.1424 0.0408 57.7998 0.0030 'International Tables Vol C 4.2.6.8 and 6.1.1.4'
O 0.0106 0.0060 3.0485 13.2771 2.2868 5.7011 1.5463 0.3239 0.8670 32.9089 0.2508 'International Tables Vol C 4.2.6.8 and 6.1.1.4'

loop_
_geom_angle_atom_site_label_1
_geom_angle_atom_site_label_2
_geom_angle_atom_site_label_3
_geom_angle
_geom_angle_publ_flag
C2 C1 C6 103.43(10) yes
C2 C1 C10 106.31(10) yes
C6 C1 C10 109.87(10) yes
C2 C1 C16 112.02(10) yes
C6 C1 C16 112.30(10) yes
C10 C1 C16 112.40(11) yes
C1 C2 C3 108.49(10) yes
C1 C2 C4 118.72(11) yes
C3 C2 C4 61.11(9) yes
C1 C2 H21 117.5 no
C3 C2 H21 119.5 no
C4 C2 H21 118.5 no
C2 C3 C4 58.12(9) yes
C2 C3 C5 105.91(11) yes
C4 C3 C5 115.06(11) yes
C2 C3 H31 121.3 no
C4 C3 H31 119.4 no
C5 C3 H31 120.7 no
C3 C4 C2 60.77(9) yes
C3 C4 H41 117.9 no
C2 C4 H41 118.4 no
C3 C4 H42 119.4 no
C2 C4 H42 120.6 no
H41 C4 H42 111.5 no
C3 C5 C6 108.51(11) yes
C3 C5 O15 126.03(13) yes
C6 C5 O15 125.40(13) yes
C1 C6 C5 103.82(10) yes
C1 C6 C7 115.51(10) yes
C5 C6 C7 115.04(11) yes
C1 C6 H61 108.0 no
C5 C6 H61 106.0 no
C7 C6 H61 107.8 no
C6 C7 C8 112.52(11) yes
C6 C7 H71 107.3 no
C8 C7 H71 109.5 no
C6 C7 H72 108.0 no
C8 C7 H72 108.6 no
H71 C7 H72 110.9 no
C7 C8 C9 110.25(11) yes
C7 C8 H81 108.9 no
C9 C8 H81 107.3 no
C7 C8 H82 110.8 no
C9 C8 H82 108.9 no
H81 C8 H82 110.7 no
C8 C9 C10 111.08(10) yes
C8 C9 O11 108.91(11) yes
C10 C9 O11 112.72(10) yes
C8 C9 O14 109.49(10) yes
C10 C9 O14 110.15(10) yes
O11 C9 O14 104.25(10) yes
C1 C10 C9 115.55(10) yes
C1 C10 H101 107.6 no
C9 C10 H101 105.6 no
C1 C10 H102 108.5 no
C9 C10 H102 108.5 no
H101 C10 H102 111.1 no
C9 O11 C12 105.90(10) yes
O11 C12 C13 104.28(11) yes
O11 C12 H121 109.9 no
C13 C12 H121 111.1 no
O11 C12 H122 109.1 no
C13 C12 H122 110.3 no
H121 C12 H122 111.8 no
C12 C13 O14 104.66(11) yes
C12 C13 H131 112.0 no
O14 C13 H131 108.5 no
C12 C13 H132 111.3 no
O14 C13 H132 108.5 no
H131 C13 H132 111.6 no
C13 O14 C9 107.42(10) yes
C1 C16 H161 110.2 no
C1 C16 H162 110.6 no
H161 C16 H162 106.5 no
C1 C16 H163 110.5 no
H161 C16 H163 108.5 no
H162 C16 H163 110.5 no

loop_
_geom_bond_atom_site_label_1
_geom_bond_atom_site_label_2
_geom_bond_distance
_geom_bond_publ_flag
C1 C2 1.5355(17) yes
C1 C6 1.5465(17) yes
C1 C10 1.5433(17) yes
C1 C16 1.5264(18) yes
C2 C3 1.5249(19) yes
C2 C4 1.4838(19) yes
C2 H21 0.984 no
C3 C4 1.5298(19) yes
C3 C5 1.4790(19) yes
C3 H31 1.004 no
C4 H41 0.987 no
C4 H42 0.979 no
C5 C6 1.5270(19) yes
C5 O15 1.2161(17) yes
C6 C7 1.5286(17) yes
C6 H61 0.999 no
C7 C8 1.5260(18) yes
C7 H71 0.981 no
C7 H72 0.985 no
C8 C9 1.5116(19) yes
C8 H81 1.001 no
C8 H82 0.993 no
C9 C10 1.5280(17) yes
C9 O11 1.4228(15) yes
C9 O14 1.4317(15) yes
C10 H101 0.987 no
C10 H102 0.971 no
O11 C12 1.4304(17) yes
C12 C13 1.528(2) yes
C12 H121 1.017 no
C12 H122 1.009 no
C13 O14 1.4328(17) yes
C13 H131 1.013 no
C13 H132 1.011 no
C16 H161 0.974 no
C16 H162 0.978 no
C16 H163 0.972 no

loop_
_geom_hbond_atom_site_label_D
_geom_hbond_atom_site_label_H
_geom_hbond_atom_site_label_A
_geom_hbond_site_symmetry_A
_geom_hbond_angle_DHA
_geom_hbond_distance_DH
_geom_hbond_distance_HA
_geom_hbond_distance_DA
_geom_hbond_publ_flag
C4 H42 O14 4_554 172 0.98 2.45 3.418(2) yes
C6 H61 O14 4_554 166 1.00 2.54 3.520(2) yes
C13 H132 O11 2_666 145 1.01 2.60 3.476(2) yes
